data_2233620
loop_
_publ_author_name
'Li, Yuanyuan'
'Liu, Jianmin'
'Li, Dacheng'

_publ_section_title
;
 <i>catena</i>-Poly[[trimethyltin(IV)]-\m-1,2,3-benzotriazol-1-ido-\k^2^<i>N</i>^1^:<i>N</i>^3^]
;
_journal_coeditor_code RZ2693
_journal_issue 2
_journal_name_full 'Acta Crystallographica Section E'
_journal_page_first m169
_journal_paper_doi 10.1107/S1600536811055176
_journal_volume 68
_journal_year 2012
_chemical_formula_iupac '[Sn (C H3)3 (C6 H4 N3)]'
_chemical_formula_moiety 'C9 H13 N3 Sn'
_chemical_formula_sum 'C9 H13 N3 Sn'
_chemical_formula_weight 281.93
_chemical_name_systematic
;
<i>catena</i>-Poly[[trimethyltin(IV)]-\m-1,2,3-benzotriazol-1-ido-
\k^2^<i>N</i>^1^:<i>N</i>^3^]
;
_space_group_IT_number 33
_symmetry_cell_setting orthorhombic
_symmetry_space_group_name_Hall 'P 2c -2n'
_symmetry_space_group_name_H-M 'P n a 21'
_atom_sites_solution_hydrogens geom
_atom_sites_solution_primary direct
_atom_sites_solution_secondary difmap
_audit_creation_method SHELXL-97
_cell_angle_alpha 90.00
_cell_angle_beta 90.00
_cell_angle_gamma 90.00
_cell_formula_units_Z 4
_cell_length_a 14.8168(14)
_cell_length_b 10.6687(9)
_cell_length_c 7.3518(7)
_cell_measurement_reflns_used 2591
_cell_measurement_temperature 298(2)
_cell_measurement_theta_max 28.119
_cell_measurement_theta_min 2.25
_cell_volume 1162.14(18)
_computing_cell_refinement 'SAINT (Siemens, 1996)'
_computing_data_collection 'SMART (Siemens, 1996)'
_computing_data_reduction 'SAINT (Siemens, 1996)'
_computing_molecular_graphics 'SHELXTL (Sheldrick, 2008)'
_computing_publication_material 'SHELXTL (Sheldrick, 2008)'
_computing_structure_refinement 'SHELXL97 (Sheldrick, 2008)'
_computing_structure_solution 'SHELXS97 (Sheldrick, 2008)'
_diffrn_ambient_temperature 298(2)
_diffrn_measured_fraction_theta_full 1.000
_diffrn_measured_fraction_theta_max 1.000
_diffrn_measurement_device_type 'Bruker SMART 1000 CCD area-detector'
_diffrn_measurement_method 'phi and omega scans'
_diffrn_radiation_monochromator graphite
_diffrn_radiation_source 'fine-focus sealed tube'
_diffrn_radiation_type MoK\a
_diffrn_radiation_wavelength 0.71073
_diffrn_reflns_av_R_equivalents 0.0307
_diffrn_reflns_av_sigmaI/netI 0.0310
_diffrn_reflns_limit_h_max 17
_diffrn_reflns_limit_h_min -15
_diffrn_reflns_limit_k_max 12
_diffrn_reflns_limit_k_min -12
_diffrn_reflns_limit_l_max 8
_diffrn_reflns_limit_l_min -7
_diffrn_reflns_number 5549
_diffrn_reflns_theta_full 25.02
_diffrn_reflns_theta_max 25.02
_diffrn_reflns_theta_min 2.35
_exptl_absorpt_coefficient_mu 2.162
_exptl_absorpt_correction_T_max 0.5183
_exptl_absorpt_correction_T_min 0.4235
_exptl_absorpt_correction_type multi-scan
_exptl_absorpt_process_details '(SADABS; Sheldrick, 2008)'
_exptl_crystal_colour red
_exptl_crystal_density_diffrn 1.611
_exptl_crystal_density_method 'not measured'
_exptl_crystal_description block
_exptl_crystal_F_000 552
_exptl_crystal_size_max 0.48
_exptl_crystal_size_mid 0.41
_exptl_crystal_size_min 0.35
_refine_diff_density_max 0.491
_refine_diff_density_min -0.492
_refine_ls_abs_structure_details 'Flack (1983), 801 Fiedel pairs'
_refine_ls_abs_structure_Flack -0.11(13)
_refine_ls_extinction_coef 0.025(2)
_refine_ls_extinction_expression Fc^*^=kFc[1+0.001xFc^2^\l^3^/sin(2\q)]^-1/4^
_refine_ls_extinction_method 'SHELXL97 (Sheldrick, 2008)'
_refine_ls_goodness_of_fit_ref 1.000
_refine_ls_hydrogen_treatment constr
_refine_ls_matrix_type full
_refine_ls_number_parameters 122
_refine_ls_number_reflns 1920
_refine_ls_number_restraints 1
_refine_ls_restrained_S_all 0.999
_refine_ls_R_factor_all 0.0534
_refine_ls_R_factor_gt 0.0295
_refine_ls_shift/su_max 0.002
_refine_ls_shift/su_mean 0.000
_refine_ls_structure_factor_coef Fsqd
_refine_ls_weighting_details 'calc w=1/[\s^2^(Fo^2^)+(0.0835P)^2^+1.6416P] where P=(Fo^2^+2Fc^2^)/3'
_refine_ls_weighting_scheme calc
_refine_ls_wR_factor_gt 0.0876
_refine_ls_wR_factor_ref 0.1368
_reflns_number_gt 1253
_reflns_number_total 1920
_reflns_threshold_expression I>2sigma(I)
_cod_data_source_file rz2693.cif
_cod_data_source_block I
_cod_database_code 2233620
_cod_database_fobs_code 2233620

loop_
_symmetry_equiv_pos_as_xyz
'x, y, z'
'-x, -y, z+1/2'
'x+1/2, -y+1/2, z'
'-x+1/2, y+1/2, z+1/2'

loop_
_atom_site_type_symbol
_atom_site_label
_atom_site_fract_x
_atom_site_fract_y
_atom_site_fract_z
_atom_site_U_iso_or_equiv
_atom_site_adp_type
_atom_site_calc_flag
_atom_site_refinement_flags
_atom_site_occupancy
_atom_site_symmetry_multiplicity
N N1 0.1848(6) 0.4850(7) 0.0322(11) 0.065(2) Uani d . 1 1
Sn Sn1 0.25035(3) 0.15544(4) 0.3757(6) 0.0479(3) Uani d . 1 1
C C4 -0.0362(7) 0.3651(9) -0.123(2) 0.081(3) Uani d . 1 1
H H4 -0.0862 0.3824 -0.1949 0.097 Uiso calc R 1 1
C C5 0.0335(6) 0.4485(8) -0.120(2) 0.075(3) Uani d . 1 1
H H5 0.0331 0.5201 -0.1917 0.090 Uiso calc R 1 1
N N3 0.1867(5) 0.3116(7) 0.1954(13) 0.067(2) Uani d . 1 1
C C6 0.1055(7) 0.4217(8) -0.0033(13) 0.061(2) Uani d . 1 1
C C7 0.3625(7) 0.2679(9) 0.4423(16) 0.079(3) Uani d . 1 1
H H7A 0.4164 0.2180 0.4382 0.118 Uiso calc R 1 1
H H7B 0.3549 0.3014 0.5625 0.118 Uiso calc R 1 1
H H7C 0.3673 0.3354 0.3565 0.118 Uiso calc R 1 1
C C1 0.1073(7) 0.3123(8) 0.0980(14) 0.060(2) Uani d . 1 1
C C9 0.1374(7) 0.1572(11) 0.555(2) 0.102(5) Uani d . 1 1
H H9A 0.1208 0.2423 0.5812 0.152 Uiso calc R 1 1
H H9B 0.1530 0.1152 0.6662 0.152 Uiso calc R 1 1
H H9C 0.0875 0.1149 0.4987 0.152 Uiso calc R 1 1
N N2 0.2332(6) 0.4168(8) 0.1502(15) 0.067(2) Uani d . 1 1
C C8 0.2505(6) 0.0421(12) 0.139(2) 0.076(4) Uani d . 1 1
H H8A 0.3055 0.0554 0.0726 0.115 Uiso calc R 1 1
H H8B 0.2000 0.0640 0.0637 0.115 Uiso calc R 1 1
H H8C 0.2462 -0.0445 0.1732 0.115 Uiso calc R 1 1
C C2 0.0372(9) 0.2279(11) 0.0931(19) 0.085(4) Uani d . 1 1
H H2 0.0384 0.1557 0.1639 0.102 Uiso calc R 1 1
C C3 -0.0351(10) 0.2533(11) -0.020(2) 0.088(4) Uani d . 1 1
H H3 -0.0828 0.1969 -0.0286 0.106 Uiso calc R 1 1

loop_
_atom_site_aniso_label
_atom_site_aniso_U_11
_atom_site_aniso_U_22
_atom_site_aniso_U_33
_atom_site_aniso_U_12
_atom_site_aniso_U_13
_atom_site_aniso_U_23
N1 0.074(5) 0.059(5) 0.062(6) 0.000(4) 0.001(4) 0.014(4)
Sn1 0.0570(4) 0.0380(4) 0.0489(4) 0.0003(2) 0.0018(3) 0.0109(3)
C4 0.083(7) 0.084(7) 0.075(7) 0.001(6) -0.009(9) 0.004(8)
C5 0.082(6) 0.068(6) 0.075(7) 0.001(5) 0.004(9) 0.020(7)
N3 0.073(5) 0.058(5) 0.069(6) 0.001(4) 0.001(5) 0.013(4)
C6 0.073(6) 0.057(5) 0.054(6) 0.005(5) 0.003(5) 0.001(5)
C7 0.097(7) 0.054(6) 0.086(8) 0.002(5) -0.018(6) 0.012(5)
C1 0.067(6) 0.053(5) 0.060(7) -0.005(5) -0.002(5) 0.004(5)
C9 0.083(8) 0.103(10) 0.119(12) 0.018(6) 0.022(9) 0.042(8)
N2 0.087(6) 0.040(4) 0.073(7) -0.001(4) -0.009(5) 0.015(4)
C8 0.096(9) 0.053(6) 0.080(9) -0.003(4) -0.020(6) -0.018(5)
C2 0.087(7) 0.073(7) 0.094(10) -0.005(6) -0.002(8) 0.018(7)
C3 0.078(7) 0.075(8) 0.112(11) -0.010(6) -0.009(8) 0.008(7)

loop_
_atom_type_symbol
_atom_type_description
_atom_type_scat_dispersion_real
_atom_type_scat_dispersion_imag
_atom_type_scat_source
C C 0.0033 0.0016 'International Tables Vol C Tables 4.2.6.8 and 6.1.1.4'
H H 0.0000 0.0000 'International Tables Vol C Tables 4.2.6.8 and 6.1.1.4'
N N 0.0061 0.0033 'International Tables Vol C Tables 4.2.6.8 and 6.1.1.4'
O O 0.0106 0.0060 'International Tables Vol C Tables 4.2.6.8 and 6.1.1.4'
Sn Sn -0.6537 1.4246 'International Tables Vol C Tables 4.2.6.8 and 6.1.1.4'

loop_
_geom_angle_atom_site_label_1
_geom_angle_atom_site_label_2
_geom_angle_atom_site_label_3
_geom_angle_site_symmetry_3
_geom_angle
N2 N1 C6 . 108.2(7)
N2 N1 Sn1 4_554 121.1(6)
C6 N1 Sn1 4_554 129.2(6)
C7 Sn1 C8 . 121.0(5)
C7 Sn1 C9 . 118.1(6)
C8 Sn1 C9 . 120.9(5)
C7 Sn1 N3 . 92.5(3)
C8 Sn1 N3 . 86.6(5)
C9 Sn1 N3 . 91.6(4)
C7 Sn1 N1 4_545 90.3(4)
C8 Sn1 N1 4_545 87.7(5)
C9 Sn1 N1 4_545 91.4(4)
N3 Sn1 N1 4_545 174.3(4)
C5 C4 C3 . 122.3(11)
C5 C4 H4 . 118.9
C3 C4 H4 . 118.9
C4 C5 C6 . 117.1(10)
C4 C5 H5 . 121.5
C6 C5 H5 . 121.5
N2 N3 C1 . 107.6(8)
N2 N3 Sn1 . 121.6(6)
C1 N3 Sn1 . 130.2(6)
N1 C6 C1 . 107.1(9)
N1 C6 C5 . 131.8(9)
C1 C6 C5 . 121.1(9)
Sn1 C7 H7A . 109.5
Sn1 C7 H7B . 109.5
H7A C7 H7B . 109.5
Sn1 C7 H7C . 109.5
H7A C7 H7C . 109.5
H7B C7 H7C . 109.5
N3 C1 C2 . 131.0(9)
N3 C1 C6 . 107.5(8)
C2 C1 C6 . 121.5(10)
Sn1 C9 H9A . 109.5
Sn1 C9 H9B . 109.5
H9A C9 H9B . 109.5
Sn1 C9 H9C . 109.5
H9A C9 H9C . 109.5
H9B C9 H9C . 109.5
N1 N2 N3 . 109.6(8)
Sn1 C8 H8A . 109.5
Sn1 C8 H8B . 109.5
H8A C8 H8B . 109.5
Sn1 C8 H8C . 109.5
H8A C8 H8C . 109.5
H8B C8 H8C . 109.5
C3 C2 C1 . 118.2(11)
C3 C2 H2 . 120.9
C1 C2 H2 . 120.9
C2 C3 C4 . 119.7(12)
C2 C3 H3 . 120.1
C4 C3 H3 . 120.1

loop_
_geom_bond_atom_site_label_1
_geom_bond_atom_site_label_2
_geom_bond_site_symmetry_2
_geom_bond_distance
N1 N2 . 1.340(11)
N1 C6 . 1.380(12)
N1 Sn1 4_554 2.356(8)
Sn1 C7 . 2.107(10)
Sn1 C8 . 2.120(13)
Sn1 C9 . 2.131(13)
Sn1 N3 . 2.329(8)
Sn1 N1 4_545 2.356(8)
C4 C5 . 1.364(12)
C4 C3 . 1.411(16)
C4 H4 . 0.9300
C5 C6 . 1.397(15)
C5 H5 . 0.9300
N3 N2 . 1.359(11)
N3 C1 . 1.376(12)
C6 C1 . 1.385(12)
C7 H7A . 0.9600
C7 H7B . 0.9600
C7 H7C . 0.9600
C1 C2 . 1.375(13)
C9 H9A . 0.9600
C9 H9B . 0.9600
C9 H9C . 0.9600
C8 H8A . 0.9600
C8 H8B . 0.9600
C8 H8C . 0.9600
C2 C3 . 1.384(19)
C2 H2 . 0.9300
C3 H3 . 0.9300

loop_
_geom_torsion_atom_site_label_1
_geom_torsion_atom_site_label_2
_geom_torsion_atom_site_label_3
_geom_torsion_atom_site_label_4
_geom_torsion_site_symmetry_1
_geom_torsion
C3 C4 C5 C6 . -2.8(17)
C7 Sn1 N3 N2 . 10.1(9)
C8 Sn1 N3 N2 . -110.8(9)
C9 Sn1 N3 N2 . 128.3(9)
C7 Sn1 N3 C1 . -179.4(10)
C8 Sn1 N3 C1 . 59.7(9)
C9 Sn1 N3 C1 . -61.2(10)
N2 N1 C6 C1 . 0.1(11)
Sn1 N1 C6 C1 4_554 166.2(7)
N2 N1 C6 C5 . -177.5(11)
Sn1 N1 C6 C5 4_554 -11.5(16)
C4 C5 C6 N1 . -179.9(10)
C4 C5 C6 C1 . 2.7(15)
N2 N3 C1 C2 . 179.6(12)
Sn1 N3 C1 C2 . 8.2(19)
N2 N3 C1 C6 . -1.6(12)
Sn1 N3 C1 C6 . -173.1(7)
N1 C6 C1 N3 . 0.9(11)
C5 C6 C1 N3 . 178.9(10)
N1 C6 C1 C2 . 179.8(11)
C5 C6 C1 C2 . -2.2(16)
C6 N1 N2 N3 . -1.2(12)
Sn1 N1 N2 N3 4_554 -168.6(7)
C1 N3 N2 N1 . 1.7(12)
Sn1 N3 N2 N1 . 174.1(6)
N3 C1 C2 C3 . -179.8(13)
C6 C1 C2 C3 . 1.6(19)
C1 C2 C3 C4 . -2(2)
C5 C4 C3 C2 . 2(2)
